data_2233286
loop_
_publ_author_name
'Chen, Jin-Mei'
'Zhao, Hong'

_publ_section_title
;
 (<i>E</i>)-3,3'-(Diazene-1,2-diyl)bis(1-methyl-1,4,5,6-tetrahydropyrrolo[3,4-<i>c</i>]pyrazol-5-ium)
 dinitrate dihydrate
;
_journal_coeditor_code RZ2680
_journal_issue 1
_journal_name_full 'Acta Crystallographica Section E'
_journal_page_first o151
_journal_paper_doi 10.1107/S1600536811053347
_journal_volume 68
_journal_year 2012
_chemical_formula_iupac 'C12 H18 N8 2+, 2N O3 -, 2H2 O'
_chemical_formula_moiety 'C12 H18 N8 2+, 2(N O3 -), 2(H2 O)'
_chemical_formula_sum 'C12 H22 N10 O8'
_chemical_formula_weight 434.40
_chemical_name_systematic
;
(<i>E</i>)-3,3'-(Diazene-1,2-diyl)bis(1-methyl-1,4,5,6-
tetrahydropyrrolo[3,4-<i>c</i>]pyrazol-5-ium) dinitrate dihydrate
;
_space_group_IT_number 2
_symmetry_cell_setting triclinic
_symmetry_space_group_name_Hall '-P 1'
_symmetry_space_group_name_H-M 'P -1'
_atom_sites_solution_hydrogens geom
_atom_sites_solution_primary direct
_atom_sites_solution_secondary difmap
_audit_creation_method SHELXL-97
_cell_angle_alpha 99.56(3)
_cell_angle_beta 92.49(3)
_cell_angle_gamma 92.84(3)
_cell_formula_units_Z 1
_cell_length_a 6.2344(12)
_cell_length_b 7.7725(16)
_cell_length_c 9.7071(19)
_cell_measurement_reflns_used 4309
_cell_measurement_temperature 295(2)
_cell_measurement_theta_max 27.24
_cell_measurement_theta_min 3.11
_cell_volume 462.64(17)
_computing_cell_refinement 'CrystalClear (Rigaku, 2005)'
_computing_data_collection 'CrystalClear (Rigaku, 2005)'
_computing_data_reduction 'CrystalClear (Rigaku, 2005)'
_computing_molecular_graphics 'SHELXTL/PC (Sheldrick, 2008)'
_computing_publication_material 'SHELXTL/PC (Sheldrick, 2008)'
_computing_structure_refinement 'SHELXL97 (Sheldrick, 2008)'
_computing_structure_solution 'SHELXS97 (Sheldrick, 2008)'
_diffrn_ambient_temperature 295(2)
_diffrn_detector_area_resol_mean 13.6612
_diffrn_measured_fraction_theta_full 0.998
_diffrn_measured_fraction_theta_max 0.998
_diffrn_measurement_device_type 'Rigaku SCXmini'
_diffrn_measurement_method CCD_Profile_fitting
_diffrn_radiation_monochromator graphite
_diffrn_radiation_source 'fine-focus sealed tube'
_diffrn_radiation_type MoK\a
_diffrn_radiation_wavelength 0.71073
_diffrn_reflns_av_R_equivalents 0.0336
_diffrn_reflns_av_sigmaI/netI 0.0401
_diffrn_reflns_limit_h_max 7
_diffrn_reflns_limit_h_min -7
_diffrn_reflns_limit_k_max 9
_diffrn_reflns_limit_k_min -9
_diffrn_reflns_limit_l_max 11
_diffrn_reflns_limit_l_min -11
_diffrn_reflns_number 4322
_diffrn_reflns_theta_full 25.99
_diffrn_reflns_theta_max 25.99
_diffrn_reflns_theta_min 3.12
_diffrn_standards_number 0
_exptl_absorpt_coefficient_mu 0.131
_exptl_absorpt_correction_type none
_exptl_crystal_colour Yellow
_exptl_crystal_density_diffrn 1.559
_exptl_crystal_density_method 'not measured'
_exptl_crystal_description Prism
_exptl_crystal_F_000 228
_exptl_crystal_size_max 0.22
_exptl_crystal_size_mid 0.16
_exptl_crystal_size_min 0.12
_refine_diff_density_max 0.280
_refine_diff_density_min -0.213
_refine_ls_extinction_method none
_refine_ls_goodness_of_fit_ref 1.075
_refine_ls_hydrogen_treatment mixed
_refine_ls_matrix_type full
_refine_ls_number_parameters 145
_refine_ls_number_reflns 1811
_refine_ls_number_restraints 0
_refine_ls_restrained_S_all 1.075
_refine_ls_R_factor_all 0.0598
_refine_ls_R_factor_gt 0.0483
_refine_ls_shift/su_max 0.000
_refine_ls_shift/su_mean 0.000
_refine_ls_structure_factor_coef Fsqd
_refine_ls_weighting_details 'calc w=1/[\s^2^(Fo^2^)+(0.0600P)^2^+0.1401P] where P=(Fo^2^+2Fc^2^)/3'
_refine_ls_weighting_scheme calc
_refine_ls_wR_factor_gt 0.1238
_refine_ls_wR_factor_ref 0.1305
_reflns_number_gt 1479
_reflns_number_total 1811
_reflns_threshold_expression I>2sigma(I)
_cod_data_source_file rz2680.cif
_cod_data_source_block I
_cod_original_cell_volume 462.64(16)
_cod_database_code 2233286
_cod_database_fobs_code 2233286

loop_
_symmetry_equiv_pos_as_xyz
'x, y, z'
'-x, -y, -z'

loop_
_atom_site_type_symbol
_atom_site_label
_atom_site_fract_x
_atom_site_fract_y
_atom_site_fract_z
_atom_site_U_iso_or_equiv
_atom_site_adp_type
_atom_site_calc_flag
_atom_site_refinement_flags
_atom_site_occupancy
_atom_site_symmetry_multiplicity
C C1 0.7436(3) 0.6228(2) 0.52005(18) 0.0324(4) Uani d . 1 1
C C2 0.8295(3) 0.6536(2) 0.65780(17) 0.0301(4) Uani d . 1 1
C C3 1.0187(3) 0.7441(2) 0.65097(18) 0.0308(4) Uani d . 1 1
C C4 0.7930(3) 0.6264(3) 0.80235(18) 0.0370(5) Uani d . 1 1
H H4A 0.7592 0.5043 0.8065 0.044 Uiso calc R 1 1
H H4B 0.6790 0.6959 0.8426 0.044 Uiso calc R 1 1
C C5 1.1457(3) 0.7872(3) 0.78510(19) 0.0388(5) Uani d . 1 1
H H5A 1.1556 0.9119 0.8199 0.047 Uiso calc R 1 1
H H5B 1.2891 0.7446 0.7779 0.047 Uiso calc R 1 1
C C7 1.2218(3) 0.8565(3) 0.4629(2) 0.0467(5) Uani d . 1 1
H H7A 1.3142 0.9190 0.5383 0.070 Uiso calc R 1 1
H H7B 1.1674 0.9371 0.4068 0.070 Uiso calc R 1 1
H H7C 1.3016 0.7717 0.4062 0.070 Uiso calc R 1 1
N N1 0.5569(2) 0.5305(2) 0.45680(15) 0.0353(4) Uani d . 1 1
N N2 1.0105(3) 0.6894(2) 0.87401(16) 0.0404(4) Uani d . 1 1
H H2A 0.9912 0.7595 0.9556 0.049 Uiso calc R 1 1
H H2B 1.0803 0.5968 0.8932 0.049 Uiso calc R 1 1
N N3 0.6426(3) 0.1158(3) 0.86872(18) 0.0456(5) Uani d . 1 1
N N4 0.8749(3) 0.6936(2) 0.43628(16) 0.0363(4) Uani d . 1 1
N N5 1.0436(2) 0.7685(2) 0.51941(15) 0.0340(4) Uani d . 1 1
O O1 0.1944(3) 0.3662(2) 0.86511(17) 0.0527(4) Uani d . 1 1
O O2 0.6074(3) 0.2635(2) 0.93400(19) 0.0651(5) Uani d . 1 1
O O3 0.8117(3) 0.0492(3) 0.89667(19) 0.0733(6) Uani d . 1 1
O O5 0.5152(3) 0.0407(3) 0.77657(19) 0.0761(6) Uani d . 1 1
H H1E 0.167(4) 0.323(3) 0.769(3) 0.068(8) Uiso d . 1 1
H H1F 0.323(6) 0.344(4) 0.886(3) 0.084(10) Uiso d . 1 1

loop_
_atom_site_aniso_label
_atom_site_aniso_U_11
_atom_site_aniso_U_22
_atom_site_aniso_U_33
_atom_site_aniso_U_12
_atom_site_aniso_U_13
_atom_site_aniso_U_23
C1 0.0333(9) 0.0308(9) 0.0313(9) 0.0052(8) -0.0060(7) 0.0007(7)
C2 0.0293(9) 0.0284(9) 0.0310(9) 0.0027(7) -0.0034(7) 0.0012(7)
C3 0.0301(9) 0.0286(9) 0.0325(9) 0.0031(7) -0.0016(7) 0.0024(7)
C4 0.0318(9) 0.0437(11) 0.0341(10) -0.0039(8) -0.0051(8) 0.0065(8)
C5 0.0311(9) 0.0456(11) 0.0379(10) -0.0057(8) -0.0047(8) 0.0061(8)
C7 0.0461(12) 0.0463(12) 0.0498(12) 0.0040(10) 0.0094(10) 0.0122(9)
N1 0.0359(9) 0.0330(8) 0.0347(8) 0.0038(7) -0.0089(6) 0.0009(6)
N2 0.0365(9) 0.0528(10) 0.0302(8) -0.0027(8) -0.0063(7) 0.0052(7)
N3 0.0430(10) 0.0540(11) 0.0378(9) -0.0108(9) -0.0043(8) 0.0078(8)
N4 0.0403(9) 0.0373(9) 0.0301(8) 0.0048(7) -0.0042(7) 0.0034(6)
N5 0.0353(8) 0.0332(8) 0.0336(8) 0.0042(7) 0.0007(6) 0.0051(6)
O1 0.0513(10) 0.0694(11) 0.0375(8) 0.0156(8) 0.0006(7) 0.0056(7)
O2 0.0619(11) 0.0573(11) 0.0706(11) 0.0123(9) -0.0215(8) -0.0018(9)
O3 0.0658(11) 0.0726(12) 0.0727(12) 0.0239(10) -0.0173(9) -0.0139(9)
O5 0.0587(11) 0.0946(14) 0.0639(11) -0.0315(10) -0.0129(9) -0.0043(10)

loop_
_atom_type_symbol
_atom_type_description
_atom_type_scat_dispersion_real
_atom_type_scat_dispersion_imag
_atom_type_scat_source
C C 0.0033 0.0016 'International Tables Vol C Tables 4.2.6.8 and 6.1.1.4'
H H 0.0000 0.0000 'International Tables Vol C Tables 4.2.6.8 and 6.1.1.4'
N N 0.0061 0.0033 'International Tables Vol C Tables 4.2.6.8 and 6.1.1.4'
O O 0.0106 0.0060 'International Tables Vol C Tables 4.2.6.8 and 6.1.1.4'

loop_
_geom_angle_atom_site_label_1
_geom_angle_atom_site_label_2
_geom_angle_atom_site_label_3
_geom_angle_site_symmetry_1
_geom_angle
N4 C1 C2 . 110.64(16)
N4 C1 N1 . 116.89(16)
C2 C1 N1 . 132.44(17)
C3 C2 C1 . 104.04(16)
C3 C2 C4 . 111.36(15)
C1 C2 C4 . 144.60(17)
N5 C3 C2 . 109.44(16)
N5 C3 C5 . 136.16(17)
C2 C3 C5 . 114.38(16)
C2 C4 N2 . 100.74(14)
C2 C4 H4A . 111.6
N2 C4 H4A . 111.6
C2 C4 H4B . 111.6
N2 C4 H4B . 111.6
H4A C4 H4B . 109.4
C3 C5 N2 . 99.89(14)
C3 C5 H5A . 111.8
N2 C5 H5A . 111.8
C3 C5 H5B . 111.8
N2 C5 H5B . 111.8
H5A C5 H5B . 109.5
N5 C7 H7A . 109.5
N5 C7 H7B . 109.5
H7A C7 H7B . 109.5
N5 C7 H7C . 109.5
H7A C7 H7C . 109.5
H7B C7 H7C . 109.5
N1 N1 C1 2_666 112.49(18)
C5 N2 C4 . 111.95(14)
C5 N2 H2A . 109.2
C4 N2 H2A . 109.2
C5 N2 H2B . 109.2
C4 N2 H2B . 109.2
H2A N2 H2B . 107.9
O5 N3 O3 . 120.6(2)
O5 N3 O2 . 120.7(2)
O3 N3 O2 . 118.73(18)
C1 N4 N5 . 105.67(14)
C3 N5 N4 . 110.19(15)
C3 N5 C7 . 128.79(17)
N4 N5 C7 . 120.99(16)
H1E O1 H1F . 107(3)

loop_
_geom_bond_atom_site_label_1
_geom_bond_atom_site_label_2
_geom_bond_site_symmetry_2
_geom_bond_distance
C1 N4 . 1.340(3)
C1 C2 . 1.397(2)
C1 N1 . 1.398(2)
C2 C3 . 1.353(3)
C2 C4 . 1.479(2)
C3 N5 . 1.336(2)
C3 C5 . 1.474(2)
C4 N2 . 1.517(2)
C4 H4A . 0.9700
C4 H4B . 0.9700
C5 N2 . 1.500(3)
C5 H5A . 0.9700
C5 H5B . 0.9700
C7 N5 . 1.451(3)
C7 H7A . 0.9600
C7 H7B . 0.9600
C7 H7C . 0.9600
N1 N1 2_666 1.258(3)
N2 H2A . 0.9000
N2 H2B . 0.9000
N3 O5 . 1.221(2)
N3 O3 . 1.237(2)
N3 O2 . 1.250(2)
N4 N5 . 1.344(2)
O1 H1E . 0.95(3)
O1 H1F . 0.85(4)

loop_
_geom_hbond_atom_site_label_D
_geom_hbond_atom_site_label_H
_geom_hbond_atom_site_label_A
_geom_hbond_site_symmetry_A
_geom_hbond_distance_DH
_geom_hbond_distance_HA
_geom_hbond_distance_DA
_geom_hbond_angle_DHA
O1 H1E N4 2_666 0.95(3) 1.98(3) 2.895(2) 163(2)
N2 H2B O1 1_655 0.90 1.94 2.802(3) 159.2
N2 H2A O1 2_667 0.90 2.44 2.970(2) 118.0
N2 H2A O3 2_767 0.90 2.18 2.894(3) 136.2
O1 H1F O2 . 0.85(4) 1.97(4) 2.819(2) 173(3)

loop_
_geom_torsion_atom_site_label_1
_geom_torsion_atom_site_label_2
_geom_torsion_atom_site_label_3
_geom_torsion_atom_site_label_4
_geom_torsion_site_symmetry_4
_geom_torsion
N4 C1 C2 C3 . -0.7(2)
N1 C1 C2 C3 . 176.94(18)
N4 C1 C2 C4 . 179.0(2)
N1 C1 C2 C4 . -3.4(4)
C1 C2 C3 N5 . 0.9(2)
C4 C2 C3 N5 . -178.88(15)
C1 C2 C3 C5 . -177.86(15)
C4 C2 C3 C5 . 2.3(2)
C3 C2 C4 N2 . -9.2(2)
C1 C2 C4 N2 . 171.1(2)
N5 C3 C5 N2 . -172.5(2)
C2 C3 C5 N2 . 5.9(2)
N4 C1 N1 N1 2_666 -179.69(18)
C2 C1 N1 N1 2_666 2.8(3)
C3 C5 N2 C4 . -11.9(2)
C2 C4 N2 C5 . 13.2(2)
C2 C1 N4 N5 . 0.20(19)
N1 C1 N4 N5 . -177.85(14)
C2 C3 N5 N4 . -0.9(2)
C5 C3 N5 N4 . 177.5(2)
C2 C3 N5 C7 . -179.34(17)
C5 C3 N5 C7 . -0.9(3)
C1 N4 N5 C3 . 0.39(19)
C1 N4 N5 C7 . 179.01(16)
